data_8106677
loop_
_publ_author_name
'Yang, Shengyun'
'Yao, Gang'

_publ_section_title
;
 Crystal structure of
 di-\m-iodido-bis(6-(p-tolyl)-2,2&#x2032;-bipyridine-\k2
 N,N&#x2032;)dicopper(I) --- 2-(diphenylphosphoryl)benzoic acid (1/2),
 C36H29CuIN2O3P
;
_journal_issue 5
_journal_name_full 'Zeitschrift f\"ur Kristallographie - New Crystal Structures'
_journal_page_first 783
_journal_page_last 784
_journal_paper_doi 10.1515/ncrs-2017-0032
_journal_volume 232
_journal_year 2017
_chemical_formula_sum 'C36 H29 Cu I N2 O3 P'
_chemical_formula_weight 759.02
_space_group_IT_number 2
_space_group_name_Hall '-P 1'
_space_group_name_H-M_alt 'P -1'
_symmetry_cell_setting triclinic
_symmetry_space_group_name_H-M 'P -1'
_atom_sites_solution_hydrogens geom
_atom_sites_solution_primary direct
_atom_sites_solution_secondary difmap
_cell_angle_alpha 93.5250(10)
_cell_angle_beta 90.61
_cell_angle_gamma 108.99
_cell_formula_units_Z 2
_cell_length_a 9.4713(3)
_cell_length_b 11.8586(4)
_cell_length_c 14.7597(5)
_cell_measurement_reflns_used 879
_cell_measurement_temperature 293(2)
_cell_measurement_theta_max 28.3
_cell_measurement_theta_min 2.2
_cell_volume 1563.74(9)
_computing_cell_refinement 'Bruker SMART'
_computing_data_collection 'Bruker SMART'
_computing_data_reduction 'Bruker SAINT'
_computing_molecular_graphics 'Bruker SHELXTL'
_computing_publication_material 'Bruker SHELXTL'
_computing_structure_refinement 'SHELXL-97 (Sheldrick, 1997)'
_computing_structure_solution 'SHELXS-97 (Sheldrick, 1990)'
_diffrn_ambient_temperature 293(2)
_diffrn_measured_fraction_theta_full 0.958
_diffrn_measured_fraction_theta_max 0.883
_diffrn_measurement_device_type 'CCD area detector'
_diffrn_measurement_method 'phi and omega scans'
_diffrn_radiation_monochromator graphite
_diffrn_radiation_source 'fine-focus sealed tube'
_diffrn_radiation_type MoK\a
_diffrn_radiation_wavelength 0.71073
_diffrn_reflns_av_R_equivalents 0.0180
_diffrn_reflns_av_sigmaI/netI 0.0327
_diffrn_reflns_limit_h_max 12
_diffrn_reflns_limit_h_min -12
_diffrn_reflns_limit_k_max 15
_diffrn_reflns_limit_k_min -14
_diffrn_reflns_limit_l_max 19
_diffrn_reflns_limit_l_min -19
_diffrn_reflns_number 11899
_diffrn_reflns_theta_full 25.00
_diffrn_reflns_theta_max 28.20
_diffrn_reflns_theta_min 2.21
_exptl_absorpt_coefficient_mu 1.776
_exptl_absorpt_correction_T_max 0.84
_exptl_absorpt_correction_T_min 0.66
_exptl_absorpt_correction_type multi-scan
_exptl_absorpt_process_details SADABS
_exptl_crystal_colour yellow
_exptl_crystal_density_diffrn 1.612
_exptl_crystal_density_method 'not measured'
_exptl_crystal_description block
_exptl_crystal_F_000 760
_exptl_crystal_size_max 0.25
_exptl_crystal_size_mid 0.2
_exptl_crystal_size_min 0.1
_refine_diff_density_max 0.567
_refine_diff_density_min -0.380
_refine_diff_density_rms 0.056
_refine_ls_extinction_method none
_refine_ls_goodness_of_fit_ref 1.009
_refine_ls_hydrogen_treatment mixed
_refine_ls_matrix_type full
_refine_ls_number_parameters 398
_refine_ls_number_reflns 6810
_refine_ls_number_restraints 0
_refine_ls_restrained_S_all 1.009
_refine_ls_R_factor_all 0.0400
_refine_ls_R_factor_gt 0.0279
_refine_ls_shift/su_max 0.009
_refine_ls_shift/su_mean 0.000
_refine_ls_structure_factor_coef Fsqd
_refine_ls_weighting_details 'calc w=1/[\s^2^(Fo^2^)+(0.0351P)^2^+0.0000P] where P=(Fo^2^+2Fc^2^)/3'
_refine_ls_weighting_scheme calc
_refine_ls_wR_factor_gt 0.0661
_refine_ls_wR_factor_ref 0.0688
_reflns_number_gt 5193
_reflns_number_total 6810
_reflns_threshold_expression >2sigma(I)
_cod_data_source_file suppl_ncrs-2017-0032_suppl.cif
_cod_data_source_block 611
_cod_depositor_comments
;
The following automatic conversions were performed:

data item '_exptl_absorpt_correction_type' value 'MULTI-SCAN' was
changed to 'multi-scan' in accordance with the built-in table derived
from the CIF Core dictionary named 'cif_core.dic' version 2.4.5 last
updated on 2014-11-21.

Automatic conversion script
Id: cif_fix_values 8738 2021-04-28 16:35:53Z antanas 
;
_cod_original_cell_volume 1563.71(9)
_cod_original_sg_symbol_H-M P-1
_cod_database_code 8106677

loop_
_symmetry_equiv_pos_as_xyz
'x, y, z'
'-x, -y, -z'

loop_
_atom_site_label
_atom_site_type_symbol
_atom_site_fract_x
_atom_site_fract_y
_atom_site_fract_z
_atom_site_U_iso_or_equiv
_atom_site_adp_type
_atom_site_occupancy
_atom_site_symmetry_multiplicity
_atom_site_calc_flag
_atom_site_refinement_flags
_atom_site_disorder_assembly
_atom_site_disorder_group
I1 I 0.202358(17) 0.149018(15) 0.455673(11) 0.04863(7) Uani 1 1 d . . .
Cu1 Cu -0.05539(3) -0.01061(3) 0.420358(18) 0.04417(9) Uani 1 1 d . . .
P1 P 0.62328(7) 0.27130(6) 0.13007(4) 0.03666(14) Uani 1 1 d . . .
O1 O 0.47814(19) 0.17238(15) 0.13022(11) 0.0460(4) Uani 1 1 d . . .
N2 N -0.2275(2) 0.01138(16) 0.33889(12) 0.0347(4) Uani 1 1 d . . .
O2 O 0.6287(2) 0.11778(16) -0.03034(11) 0.0560(5) Uani 1 1 d . . .
O3 O 0.7194(2) -0.03213(16) -0.01650(12) 0.0545(5) Uani 1 1 d . . .
H3 H 0.6585 -0.0644 -0.0579 0.082 Uiso 1 1 calc R . .
N1 N -0.0349(2) -0.10711(18) 0.30224(13) 0.0412(5) Uani 1 1 d . . .
C18 C 0.7908(3) 0.2271(2) 0.14072(14) 0.0354(5) Uani 1 1 d . . .
C25 C 0.6319(3) 0.3769(2) 0.22558(14) 0.0359(5) Uani 1 1 d . . .
C31 C 0.6443(3) 0.3567(2) 0.03063(15) 0.0403(5) Uani 1 1 d . . .
C11 C -0.2880(2) 0.1557(2) 0.44203(15) 0.0387(5) Uani 1 1 d . . .
C1 C 0.0744(3) -0.1524(2) 0.28324(18) 0.0517(7) Uani 1 1 d . . .
H1B H 0.1486 -0.1437 0.3274 0.062 Uiso 1 1 calc R . .
C6 C -0.2591(3) -0.0655(2) 0.26424(14) 0.0378(5) Uani 1 1 d . . .
C16 C -0.1443(3) 0.2361(2) 0.45245(16) 0.0440(6) Uani 1 1 d . . .
H16A H -0.0708 0.2276 0.4140 0.053 Uiso 1 1 calc R . .
C35 C 0.5254(4) 0.4111(3) -0.09626(19) 0.0656(9) Uani 1 1 d . . .
H35A H 0.4396 0.4027 -0.1309 0.079 Uiso 1 1 calc R . .
C5 C -0.1417(3) -0.1183(2) 0.23842(15) 0.0386(5) Uani 1 1 d . . .
C7 C -0.3934(3) -0.0929(2) 0.21540(16) 0.0491(6) Uani 1 1 d . . .
H7A H -0.4120 -0.1445 0.1634 0.059 Uiso 1 1 calc R . .
C13 C -0.3559(3) 0.2627(3) 0.56904(19) 0.0597(8) Uani 1 1 d . . .
H13A H -0.4283 0.2707 0.6087 0.072 Uiso 1 1 calc R . .
C12 C -0.3940(3) 0.1698(3) 0.50281(18) 0.0505(6) Uani 1 1 d . . .
H12A H -0.4910 0.1163 0.4986 0.061 Uiso 1 1 calc R . .
C29 C 0.7384(3) 0.5672(2) 0.30983(19) 0.0551(7) Uani 1 1 d . . .
H29A H 0.8092 0.6432 0.3157 0.066 Uiso 1 1 calc R . .
C20 C 0.9505(3) 0.1135(2) 0.09429(16) 0.0453(6) Uani 1 1 d . . .
H20A H 0.9689 0.0558 0.0550 0.054 Uiso 1 1 calc R . .
C19 C 0.8201(3) 0.1405(2) 0.08222(14) 0.0374(5) Uani 1 1 d . . .
C15 C -0.1085(3) 0.3287(2) 0.51909(18) 0.0528(7) Uani 1 1 d . . .
H15A H -0.0113 0.3818 0.5242 0.063 Uiso 1 1 calc R . .
C26 C 0.5284(3) 0.3423(2) 0.29182(17) 0.0505(6) Uani 1 1 d . . .
H26A H 0.4569 0.2666 0.2864 0.061 Uiso 1 1 calc R . .
C36 C 0.5160(3) 0.3468(2) -0.01990(17) 0.0519(7) Uani 1 1 d . . .
H36A H 0.4237 0.2971 -0.0026 0.062 Uiso 1 1 calc R . .
C22 C 1.0239(3) 0.2523(2) 0.22270(16) 0.0457(6) Uani 1 1 d . . .
H22A H 1.0910 0.2892 0.2705 0.055 Uiso 1 1 calc R . .
C14 C -0.2132(3) 0.3443(3) 0.57815(18) 0.0556(7) Uani 1 1 d . . .
C28 C 0.6355(4) 0.5309(3) 0.37571(19) 0.0671(8) Uani 1 1 d . . .
H28A H 0.6372 0.5817 0.4266 0.081 Uiso 1 1 calc R . .
C9 C -0.4674(3) 0.0344(2) 0.31997(17) 0.0475(6) Uani 1 1 d . . .
H9A H -0.5383 0.0679 0.3406 0.057 Uiso 1 1 calc R . .
C24 C 0.7113(3) 0.0750(2) 0.00626(15) 0.0414(6) Uani 1 1 d . . .
C10 C -0.3291(3) 0.0631(2) 0.36593(15) 0.0375(5) Uani 1 1 d . . .
C30 C 0.7373(3) 0.4917(2) 0.23515(16) 0.0450(6) Uani 1 1 d . . .
H30A H 0.8071 0.5171 0.1906 0.054 Uiso 1 1 calc R . .
C23 C 0.8939(3) 0.2806(2) 0.21178(15) 0.0411(6) Uani 1 1 d . . .
H23A H 0.8750 0.3364 0.2527 0.049 Uiso 1 1 calc R . .
C4 C -0.1386(3) -0.1747(2) 0.15345(16) 0.0507(6) Uani 1 1 d . . .
H4A H -0.2117 -0.1806 0.1092 0.061 Uiso 1 1 calc R . .
C2 C 0.0817(3) -0.2113(3) 0.2012(2) 0.0602(8) Uani 1 1 d . . .
H2A H 0.1580 -0.2432 0.1904 0.072 Uiso 1 1 calc R . .
C21 C 1.0538(3) 0.1700(2) 0.16316(17) 0.0475(6) Uani 1 1 d . . .
H21A H 1.1422 0.1526 0.1691 0.057 Uiso 1 1 calc R . .
C32 C 0.7788(3) 0.4311(3) 0.00403(18) 0.0623(8) Uani 1 1 d . . .
H32A H 0.8658 0.4374 0.0367 0.075 Uiso 1 1 calc R . .
C8 C -0.4976(3) -0.0436(3) 0.24429(17) 0.0520(7) Uani 1 1 d . . .
H8A H -0.5888 -0.0627 0.2128 0.062 Uiso 1 1 calc R . .
C3 C -0.0265(3) -0.2218(3) 0.13566(19) 0.0601(8) Uani 1 1 d . . .
H3A H -0.0238 -0.2606 0.0793 0.072 Uiso 1 1 calc R . .
C34 C 0.6582(4) 0.4857(3) -0.12060(19) 0.0698(9) Uani 1 1 d . . .
H34A H 0.6630 0.5297 -0.1712 0.084 Uiso 1 1 calc R . .
C17 C -0.1736(4) 0.4480(3) 0.6487(2) 0.0895(11) Uani 1 1 d . . .
H17A H -0.2298 0.4242 0.7021 0.134 Uiso 1 1 calc R . .
H17B H -0.1970 0.5136 0.6250 0.134 Uiso 1 1 calc R . .
H17C H -0.0687 0.4723 0.6641 0.134 Uiso 1 1 calc R . .
C33 C 0.7861(4) 0.4972(3) -0.0712(2) 0.0811(11) Uani 1 1 d . . .
H33A H 0.8775 0.5490 -0.0881 0.097 Uiso 1 1 calc R . .
C27 C 0.5299(4) 0.4192(3) 0.3663(2) 0.0734(9) Uani 1 1 d . . .
H27A H 0.4588 0.3952 0.4104 0.088 Uiso 1 1 calc R . .

loop_
_atom_site_aniso_label
_atom_site_aniso_U_11
_atom_site_aniso_U_22
_atom_site_aniso_U_33
_atom_site_aniso_U_23
_atom_site_aniso_U_13
_atom_site_aniso_U_12
I1 0.03346(9) 0.05335(12) 0.05304(11) 0.00776(8) 0.00034(7) 0.00520(7)
Cu1 0.04235(17) 0.0541(2) 0.03374(16) -0.00458(13) -0.00789(12) 0.01422(14)
P1 0.0443(3) 0.0353(3) 0.0297(3) -0.0044(2) -0.0040(2) 0.0133(3)
O1 0.0504(10) 0.0416(10) 0.0412(9) -0.0090(7) -0.0049(7) 0.0109(8)
N2 0.0363(10) 0.0355(11) 0.0295(9) 0.0005(8) -0.0034(7) 0.0083(8)
O2 0.0743(13) 0.0524(12) 0.0462(10) -0.0146(9) -0.0208(9) 0.0313(10)
O3 0.0598(12) 0.0464(11) 0.0573(11) -0.0224(9) -0.0154(9) 0.0222(9)
N1 0.0411(11) 0.0410(12) 0.0388(11) -0.0012(9) 0.0005(8) 0.0105(9)
C18 0.0441(13) 0.0301(12) 0.0306(11) 0.0001(9) -0.0019(9) 0.0106(10)
C25 0.0466(13) 0.0324(13) 0.0302(11) -0.0010(9) -0.0049(9) 0.0156(10)
C31 0.0521(15) 0.0421(14) 0.0307(12) -0.0047(10) -0.0042(10) 0.0226(12)
C11 0.0401(13) 0.0417(15) 0.0367(13) 0.0039(10) -0.0027(10) 0.0167(11)
C1 0.0468(15) 0.0523(17) 0.0563(17) -0.0011(13) 0.0051(12) 0.0171(13)
C6 0.0425(13) 0.0351(13) 0.0316(12) 0.0020(10) -0.0036(9) 0.0071(10)
C16 0.0430(14) 0.0479(15) 0.0417(13) -0.0052(11) -0.0001(10) 0.0172(12)
C35 0.096(3) 0.064(2) 0.0481(16) -0.0067(15) -0.0235(16) 0.0439(19)
C5 0.0467(14) 0.0328(13) 0.0314(12) -0.0007(10) -0.0010(10) 0.0068(11)
C7 0.0546(16) 0.0476(16) 0.0359(13) -0.0033(11) -0.0122(11) 0.0058(13)
C13 0.067(2) 0.073(2) 0.0515(17) -0.0031(15) 0.0107(14) 0.0403(17)
C12 0.0423(14) 0.0565(18) 0.0555(16) 0.0020(13) 0.0040(12) 0.0202(13)
C29 0.0667(18) 0.0330(15) 0.0584(17) -0.0067(12) -0.0044(14) 0.0083(13)
C20 0.0506(15) 0.0429(15) 0.0436(14) -0.0069(11) 0.0033(11) 0.0186(12)
C19 0.0446(13) 0.0340(13) 0.0315(12) -0.0024(10) -0.0002(9) 0.0108(10)
C15 0.0542(16) 0.0478(17) 0.0535(16) -0.0077(13) -0.0054(13) 0.0147(13)
C26 0.0593(17) 0.0372(15) 0.0453(15) -0.0036(11) 0.0089(12) 0.0036(12)
C36 0.0659(18) 0.0462(16) 0.0458(15) -0.0072(12) -0.0152(12) 0.0237(14)
C22 0.0493(15) 0.0437(15) 0.0405(13) -0.0021(11) -0.0116(11) 0.0115(12)
C14 0.072(2) 0.0536(18) 0.0459(15) -0.0072(12) -0.0024(13) 0.0291(16)
C28 0.095(2) 0.0490(19) 0.0493(17) -0.0199(14) 0.0059(16) 0.0167(17)
C9 0.0392(14) 0.0550(17) 0.0484(15) 0.0073(12) -0.0037(11) 0.0149(12)
C24 0.0466(14) 0.0409(15) 0.0342(12) -0.0088(11) 0.0012(10) 0.0128(11)
C10 0.0381(12) 0.0384(14) 0.0356(12) 0.0049(10) 0.0001(9) 0.0117(10)
C30 0.0544(15) 0.0357(14) 0.0415(14) 0.0013(11) 0.0049(11) 0.0101(12)
C23 0.0562(15) 0.0378(14) 0.0313(12) -0.0052(10) -0.0045(10) 0.0199(12)
C4 0.0614(17) 0.0511(17) 0.0364(14) -0.0035(12) -0.0016(12) 0.0153(13)
C2 0.0608(19) 0.0562(19) 0.0655(19) -0.0012(15) 0.0172(15) 0.0223(15)
C21 0.0436(14) 0.0458(16) 0.0533(15) -0.0024(12) -0.0045(11) 0.0160(12)
C32 0.0556(17) 0.089(2) 0.0490(16) 0.0227(15) 0.0046(13) 0.0292(16)
C8 0.0402(14) 0.0629(19) 0.0481(15) 0.0031(13) -0.0140(11) 0.0109(13)
C3 0.077(2) 0.0496(18) 0.0466(16) -0.0084(13) 0.0148(14) 0.0131(15)
C34 0.104(3) 0.084(2) 0.0393(16) 0.0176(15) 0.0065(16) 0.053(2)
C17 0.117(3) 0.075(3) 0.076(2) -0.0306(19) 0.005(2) 0.038(2)
C33 0.081(2) 0.113(3) 0.062(2) 0.045(2) 0.0230(17) 0.042(2)
C27 0.092(2) 0.062(2) 0.0525(18) -0.0100(15) 0.0298(16) 0.0082(18)

loop_
_atom_type_symbol
_atom_type_description
_atom_type_scat_dispersion_real
_atom_type_scat_dispersion_imag
_atom_type_scat_source
C C 0.0033 0.0016 'International Tables Vol C Tables 4.2.6.8 and 6.1.1.4'
H H 0.0000 0.0000 'International Tables Vol C Tables 4.2.6.8 and 6.1.1.4'
N N 0.0061 0.0033 'International Tables Vol C Tables 4.2.6.8 and 6.1.1.4'
O O 0.0106 0.0060 'International Tables Vol C Tables 4.2.6.8 and 6.1.1.4'
P P 0.1023 0.0942 'International Tables Vol C Tables 4.2.6.8 and 6.1.1.4'
Cu Cu 0.3201 1.2651 'International Tables Vol C Tables 4.2.6.8 and 6.1.1.4'
I I -0.4742 1.8119 'International Tables Vol C Tables 4.2.6.8 and 6.1.1.4'

loop_
_geom_angle_atom_site_label_1
_geom_angle_atom_site_label_2
_geom_angle_atom_site_label_3
_geom_angle
_geom_angle_site_symmetry_1
_geom_angle_site_symmetry_3
Cu1 I1 Cu1 58.058(11) . 2_556
N1 Cu1 N2 79.79(7) . .
N1 Cu1 Cu1 133.43(6) . 2_556
N2 Cu1 Cu1 145.47(5) . 2_556
N1 Cu1 I1 106.61(5) . .
N2 Cu1 I1 125.30(5) . .
Cu1 Cu1 I1 61.951(13) 2_556 .
N1 Cu1 I1 112.37(5) . 2_556
N2 Cu1 I1 103.02(5) . 2_556
Cu1 Cu1 I1 59.990(13) 2_556 2_556
I1 Cu1 I1 121.942(11) . 2_556
O1 P1 C25 108.72(10) . .
O1 P1 C31 113.24(11) . .
C25 P1 C31 105.37(10) . .
O1 P1 C18 115.63(10) . .
C25 P1 C18 106.24(10) . .
C31 P1 C18 106.93(10) . .
C10 N2 C6 118.91(19) . .
C10 N2 Cu1 126.39(14) . .
C6 N2 Cu1 111.51(15) . .
C24 O3 H3 109.5 . .
C1 N1 C5 119.0(2) . .
C1 N1 Cu1 126.96(17) . .
C5 N1 Cu1 114.01(16) . .
C23 C18 C19 117.8(2) . .
C23 C18 P1 118.67(18) . .
C19 C18 P1 123.49(17) . .
C26 C25 C30 118.5(2) . .
C26 C25 P1 118.00(18) . .
C30 C25 P1 123.52(18) . .
C32 C31 C36 118.9(2) . .
C32 C31 P1 123.58(19) . .
C36 C31 P1 117.5(2) . .
C16 C11 C12 117.6(2) . .
C16 C11 C10 120.9(2) . .
C12 C11 C10 121.4(2) . .
N1 C1 C2 122.8(3) . .
N1 C1 H1B 118.6 . .
C2 C1 H1B 118.6 . .
N2 C6 C7 121.6(2) . .
N2 C6 C5 115.82(19) . .
C7 C6 C5 122.6(2) . .
C15 C16 C11 121.0(2) . .
C15 C16 H16A 119.5 . .
C11 C16 H16A 119.5 . .
C34 C35 C36 120.4(3) . .
C34 C35 H35A 119.8 . .
C36 C35 H35A 119.8 . .
N1 C5 C4 120.9(2) . .
N1 C5 C6 115.9(2) . .
C4 C5 C6 123.2(2) . .
C8 C7 C6 119.4(2) . .
C8 C7 H7A 120.3 . .
C6 C7 H7A 120.3 . .
C12 C13 C14 121.8(3) . .
C12 C13 H13A 119.1 . .
C14 C13 H13A 119.1 . .
C13 C12 C11 120.5(3) . .
C13 C12 H12A 119.8 . .
C11 C12 H12A 119.8 . .
C28 C29 C30 120.2(2) . .
C28 C29 H29A 119.9 . .
C30 C29 H29A 119.9 . .
C21 C20 C19 121.6(2) . .
C21 C20 H20A 119.2 . .
C19 C20 H20A 119.2 . .
C20 C19 C18 119.8(2) . .
C20 C19 C24 119.1(2) . .
C18 C19 C24 121.0(2) . .
C14 C15 C16 121.6(3) . .
C14 C15 H15A 119.2 . .
C16 C15 H15A 119.2 . .
C25 C26 C27 120.5(2) . .
C25 C26 H26A 119.8 . .
C27 C26 H26A 119.8 . .
C31 C36 C35 120.0(3) . .
C31 C36 H36A 120.0 . .
C35 C36 H36A 120.0 . .
C21 C22 C23 120.2(2) . .
C21 C22 H22A 119.9 . .
C23 C22 H22A 119.9 . .
C15 C14 C13 117.5(3) . .
C15 C14 C17 121.0(3) . .
C13 C14 C17 121.5(3) . .
C29 C28 C27 119.7(3) . .
C29 C28 H28A 120.1 . .
C27 C28 H28A 120.1 . .
C8 C9 C10 119.4(2) . .
C8 C9 H9A 120.3 . .
C10 C9 H9A 120.3 . .
O2 C24 O3 124.3(2) . .
O2 C24 C19 123.0(2) . .
O3 C24 C19 112.8(2) . .
N2 C10 C9 120.9(2) . .
N2 C10 C11 118.6(2) . .
C9 C10 C11 120.4(2) . .
C29 C30 C25 120.6(2) . .
C29 C30 H30A 119.7 . .
C25 C30 H30A 119.7 . .
C22 C23 C18 121.4(2) . .
C22 C23 H23A 119.3 . .
C18 C23 H23A 119.3 . .
C3 C4 C5 119.2(2) . .
C3 C4 H4A 120.4 . .
C5 C4 H4A 120.4 . .
C3 C2 C1 118.3(3) . .
C3 C2 H2A 120.8 . .
C1 C2 H2A 120.8 . .
C22 C21 C20 119.0(2) . .
C22 C21 H21A 120.5 . .
C20 C21 H21A 120.5 . .
C31 C32 C33 120.6(3) . .
C31 C32 H32A 119.7 . .
C33 C32 H32A 119.7 . .
C7 C8 C9 119.7(2) . .
C7 C8 H8A 120.2 . .
C9 C8 H8A 120.2 . .
C4 C3 C2 119.8(3) . .
C4 C3 H3A 120.1 . .
C2 C3 H3A 120.1 . .
C35 C34 C33 120.4(3) . .
C35 C34 H34A 119.8 . .
C33 C34 H34A 119.8 . .
C14 C17 H17A 109.5 . .
C14 C17 H17B 109.5 . .
H17A C17 H17B 109.5 . .
C14 C17 H17C 109.5 . .
H17A C17 H17C 109.5 . .
H17B C17 H17C 109.5 . .
C34 C33 C32 119.7(3) . .
C34 C33 H33A 120.1 . .
C32 C33 H33A 120.1 . .
C28 C27 C26 120.5(3) . .
C28 C27 H27A 119.8 . .
C26 C27 H27A 119.8 . .

loop_
_geom_bond_atom_site_label_1
_geom_bond_atom_site_label_2
_geom_bond_distance
_geom_bond_site_symmetry_2
I1 Cu1 2.5803(3) .
I1 Cu1 2.6298(3) 2_556
Cu1 N1 2.072(2) .
Cu1 N2 2.1082(17) .
Cu1 Cu1 2.5286(5) 2_556
Cu1 I1 2.6299(3) 2_556
P1 O1 1.4888(18) .
P1 C25 1.810(2) .
P1 C31 1.811(2) .
P1 C18 1.834(2) .
N2 C10 1.350(3) .
N2 C6 1.351(3) .
O2 C24 1.201(3) .
O3 C24 1.321(3) .
O3 H3 0.8200 .
N1 C1 1.338(3) .
N1 C5 1.343(3) .
C18 C23 1.396(3) .
C18 C19 1.399(3) .
C25 C26 1.376(3) .
C25 C30 1.399(3) .
C31 C32 1.370(4) .
C31 C36 1.387(3) .
C11 C16 1.386(3) .
C11 C12 1.397(3) .
C11 C10 1.476(3) .
C1 C2 1.374(4) .
C1 H1B 0.9300 .
C6 C7 1.387(3) .
C6 C5 1.486(3) .
C16 C15 1.380(3) .
C16 H16A 0.9300 .
C35 C34 1.348(4) .
C35 C36 1.387(4) .
C35 H35A 0.9300 .
C5 C4 1.390(3) .
C7 C8 1.360(4) .
C7 H7A 0.9300 .
C13 C12 1.378(4) .
C13 C14 1.383(4) .
C13 H13A 0.9300 .
C12 H12A 0.9300 .
C29 C28 1.371(4) .
C29 C30 1.375(3) .
C29 H29A 0.9300 .
C20 C21 1.381(3) .
C20 C19 1.385(3) .
C20 H20A 0.9300 .
C19 C24 1.507(3) .
C15 C14 1.376(4) .
C15 H15A 0.9300 .
C26 C27 1.381(4) .
C26 H26A 0.9300 .
C36 H36A 0.9300 .
C22 C21 1.373(3) .
C22 C23 1.387(3) .
C22 H22A 0.9300 .
C14 C17 1.508(4) .
C28 C27 1.374(4) .
C28 H28A 0.9300 .
C9 C8 1.371(4) .
C9 C10 1.398(3) .
C9 H9A 0.9300 .
C30 H30A 0.9300 .
C23 H23A 0.9300 .
C4 C3 1.371(4) .
C4 H4A 0.9300 .
C2 C3 1.372(4) .
C2 H2A 0.9300 .
C21 H21A 0.9300 .
C32 C33 1.387(4) .
C32 H32A 0.9300 .
C8 H8A 0.9300 .
C3 H3A 0.9300 .
C34 C33 1.371(4) .
C34 H34A 0.9300 .
C17 H17A 0.9600 .
C17 H17B 0.9600 .
C17 H17C 0.9600 .
C33 H33A 0.9300 .
C27 H27A 0.9300 .

loop_
_geom_torsion_atom_site_label_1
_geom_torsion_atom_site_label_2
_geom_torsion_atom_site_label_3
_geom_torsion_atom_site_label_4
_geom_torsion
_geom_torsion_site_symmetry_1
_geom_torsion_site_symmetry_2
_geom_torsion_site_symmetry_3
_geom_torsion_site_symmetry_4
Cu1 I1 Cu1 N1 -130.84(6) 2_556 . . .
Cu1 I1 Cu1 N2 140.04(6) 2_556 . . .
Cu1 I1 Cu1 I1 0.0 2_556 . . 2_556
N1 Cu1 N2 C10 173.03(19) . . . .
Cu1 Cu1 N2 C10 7.0(2) 2_556 . . .
I1 Cu1 N2 C10 -83.76(18) . . . .
I1 Cu1 N2 C10 62.23(18) 2_556 . . .
N1 Cu1 N2 C6 13.64(14) . . . .
Cu1 Cu1 N2 C6 -152.43(12) 2_556 . . .
I1 Cu1 N2 C6 116.85(13) . . . .
I1 Cu1 N2 C6 -97.16(14) 2_556 . . .
N2 Cu1 N1 C1 171.1(2) . . . .
Cu1 Cu1 N1 C1 -19.7(2) 2_556 . . .
I1 Cu1 N1 C1 47.1(2) . . . .
I1 Cu1 N1 C1 -88.9(2) 2_556 . . .
N2 Cu1 N1 C5 -5.65(16) . . . .
Cu1 Cu1 N1 C5 163.52(13) 2_556 . . .
I1 Cu1 N1 C5 -129.64(15) . . . .
I1 Cu1 N1 C5 94.33(15) 2_556 . . .
O1 P1 C18 C23 -123.40(18) . . . .
C25 P1 C18 C23 -2.7(2) . . . .
C31 P1 C18 C23 109.47(19) . . . .
O1 P1 C18 C19 55.4(2) . . . .
C25 P1 C18 C19 176.06(18) . . . .
C31 P1 C18 C19 -71.8(2) . . . .
O1 P1 C25 C26 13.4(2) . . . .
C31 P1 C25 C26 135.07(19) . . . .
C18 P1 C25 C26 -111.7(2) . . . .
O1 P1 C25 C30 -166.15(19) . . . .
C31 P1 C25 C30 -44.5(2) . . . .
C18 P1 C25 C30 68.8(2) . . . .
O1 P1 C31 C32 -163.2(2) . . . .
C25 P1 C31 C32 78.1(3) . . . .
C18 P1 C31 C32 -34.7(3) . . . .
O1 P1 C31 C36 17.8(2) . . . .
C25 P1 C31 C36 -100.9(2) . . . .
C18 P1 C31 C36 146.34(19) . . . .
C5 N1 C1 C2 -0.7(4) . . . .
Cu1 N1 C1 C2 -177.3(2) . . . .
C10 N2 C6 C7 -0.4(3) . . . .
Cu1 N2 C6 C7 160.68(18) . . . .
C10 N2 C6 C5 179.71(19) . . . .
Cu1 N2 C6 C5 -19.2(2) . . . .
C12 C11 C16 C15 -1.6(4) . . . .
C10 C11 C16 C15 174.8(2) . . . .
C1 N1 C5 C4 -0.7(3) . . . .
Cu1 N1 C5 C4 176.31(18) . . . .
C1 N1 C5 C6 -179.8(2) . . . .
Cu1 N1 C5 C6 -2.7(3) . . . .
N2 C6 C5 N1 15.2(3) . . . .
C7 C6 C5 N1 -164.7(2) . . . .
N2 C6 C5 C4 -163.8(2) . . . .
C7 C6 C5 C4 16.3(4) . . . .
N2 C6 C7 C8 -1.6(4) . . . .
C5 C6 C7 C8 178.3(2) . . . .
C14 C13 C12 C11 -0.2(4) . . . .
C16 C11 C12 C13 1.5(4) . . . .
C10 C11 C12 C13 -174.9(2) . . . .
C21 C20 C19 C18 0.0(4) . . . .
C21 C20 C19 C24 -179.5(2) . . . .
C23 C18 C19 C20 -2.1(3) . . . .
P1 C18 C19 C20 179.16(18) . . . .
C23 C18 C19 C24 177.4(2) . . . .
P1 C18 C19 C24 -1.3(3) . . . .
C11 C16 C15 C14 0.6(4) . . . .
C30 C25 C26 C27 -0.5(4) . . . .
P1 C25 C26 C27 179.9(2) . . . .
C32 C31 C36 C35 0.4(4) . . . .
P1 C31 C36 C35 179.4(2) . . . .
C34 C35 C36 C31 -1.7(4) . . . .
C16 C15 C14 C13 0.7(4) . . . .
C16 C15 C14 C17 -178.1(3) . . . .
C12 C13 C14 C15 -0.9(4) . . . .
C12 C13 C14 C17 177.9(3) . . . .
C30 C29 C28 C27 -0.8(5) . . . .
C20 C19 C24 O2 -152.0(2) . . . .
C18 C19 C24 O2 28.5(3) . . . .
C20 C19 C24 O3 26.6(3) . . . .
C18 C19 C24 O3 -152.9(2) . . . .
C6 N2 C10 C9 2.6(3) . . . .
Cu1 N2 C10 C9 -155.48(17) . . . .
C6 N2 C10 C11 -174.12(19) . . . .
Cu1 N2 C10 C11 27.9(3) . . . .
C8 C9 C10 N2 -2.7(4) . . . .
C8 C9 C10 C11 173.9(2) . . . .
C16 C11 C10 N2 36.8(3) . . . .
C12 C11 C10 N2 -147.0(2) . . . .
C16 C11 C10 C9 -139.9(2) . . . .
C12 C11 C10 C9 36.3(3) . . . .
C28 C29 C30 C25 -0.3(4) . . . .
C26 C25 C30 C29 1.0(4) . . . .
P1 C25 C30 C29 -179.5(2) . . . .
C21 C22 C23 C18 -0.1(4) . . . .
C19 C18 C23 C22 2.1(3) . . . .
P1 C18 C23 C22 -179.02(19) . . . .
N1 C5 C4 C3 1.5(4) . . . .
C6 C5 C4 C3 -179.6(2) . . . .
N1 C1 C2 C3 1.3(4) . . . .
C23 C22 C21 C20 -2.0(4) . . . .
C19 C20 C21 C22 2.1(4) . . . .
C36 C31 C32 C33 1.2(4) . . . .
P1 C31 C32 C33 -177.8(2) . . . .
C6 C7 C8 C9 1.4(4) . . . .
C10 C9 C8 C7 0.6(4) . . . .
C5 C4 C3 C2 -0.8(4) . . . .
C1 C2 C3 C4 -0.5(4) . . . .
C36 C35 C34 C33 1.3(5) . . . .
C35 C34 C33 C32 0.2(5) . . . .
C31 C32 C33 C34 -1.5(5) . . . .
C29 C28 C27 C26 1.3(5) . . . .
C25 C26 C27 C28 -0.6(5) . . . .
